data_2227548
loop_
_publ_author_name
'Loh, Wan-Sin'
'Hemamalini, Madhukar'
'Fun, Hoong-Kun'

_publ_section_title
;
 2-Cyanoquinolin-1-ium hydrogen sulfate
;
_journal_coeditor_code HB5657
_journal_issue 11
_journal_name_full 'Acta Crystallographica Section E'
_journal_page_first o2709
_journal_paper_doi 10.1107/S160053681003878X
_journal_volume 66
_journal_year 2010
_chemical_formula_iupac 'C10 H7 N2 +, H S O4 -'
_chemical_formula_moiety 'C10 H7 N2 +, H O4 S -'
_chemical_formula_sum 'C10 H8 N2 O4 S'
_chemical_formula_weight 252.24
_chemical_name_systematic
;
2-Cyanoquinolin-1-ium hydrogen sulfate
;
_space_group_IT_number 2
_symmetry_cell_setting triclinic
_symmetry_space_group_name_Hall '-P 1'
_symmetry_space_group_name_H-M 'P -1'
_atom_sites_solution_hydrogens geom
_atom_sites_solution_primary direct
_atom_sites_solution_secondary difmap
_audit_creation_method SHELXL-97
_cell_angle_alpha 110.622(2)
_cell_angle_beta 90.982(3)
_cell_angle_gamma 110.791(2)
_cell_formula_units_Z 2
_cell_length_a 7.2154(3)
_cell_length_b 8.2334(4)
_cell_length_c 9.9985(4)
_cell_measurement_reflns_used 2998
_cell_measurement_temperature 100.00(10)
_cell_measurement_theta_max 27.61
_cell_measurement_theta_min 2.21
_cell_volume 512.82(4)
_computing_cell_refinement 'SAINT (Bruker, 2009)'
_computing_data_collection 'APEX2 (Bruker, 2009)'
_computing_data_reduction 'SAINT (Bruker, 2009)'
_computing_molecular_graphics 'SHELXTL (Sheldrick, 2008)'
_computing_publication_material
;
SHELXTL (Sheldrick, 2008) and PLATON (Spek, 2009)
;
_computing_structure_refinement 'SHELXTL (Sheldrick, 2008)'
_computing_structure_solution 'SHELXTL (Sheldrick, 2008)'
_diffrn_ambient_temperature 100.00(10)
_diffrn_measured_fraction_theta_full 0.988
_diffrn_measured_fraction_theta_max 0.988
_diffrn_measurement_device_type 'Bruker SMART APEXII CCD'
_diffrn_measurement_method '\f and \w scans'
_diffrn_radiation_monochromator graphite
_diffrn_radiation_source 'fine-focus sealed tube'
_diffrn_radiation_type MoK\a
_diffrn_radiation_wavelength 0.71073
_diffrn_reflns_av_R_equivalents 0.0320
_diffrn_reflns_av_sigmaI/netI 0.0399
_diffrn_reflns_limit_h_max 6
_diffrn_reflns_limit_h_min -8
_diffrn_reflns_limit_k_max 10
_diffrn_reflns_limit_k_min -10
_diffrn_reflns_limit_l_max 12
_diffrn_reflns_limit_l_min -12
_diffrn_reflns_number 5740
_diffrn_reflns_theta_full 26.00
_diffrn_reflns_theta_max 26.00
_diffrn_reflns_theta_min 2.21
_diffrn_standards_number 0
_exptl_absorpt_coefficient_mu 0.320
_exptl_absorpt_correction_T_max 0.963
_exptl_absorpt_correction_T_min 0.900
_exptl_absorpt_correction_type multi-scan
_exptl_absorpt_process_details '(<i>SADABS</i>; Bruker, 2009)'
_exptl_crystal_colour colourless
_exptl_crystal_density_diffrn 1.634
_exptl_crystal_density_method 'not measured'
_exptl_crystal_description block
_exptl_crystal_F_000 260
_exptl_crystal_size_max 0.34
_exptl_crystal_size_mid 0.19
_exptl_crystal_size_min 0.12
_refine_diff_density_max 0.815
_refine_diff_density_min -0.556
_refine_ls_extinction_method none
_refine_ls_goodness_of_fit_ref 1.112
_refine_ls_hydrogen_treatment refall
_refine_ls_matrix_type full
_refine_ls_number_parameters 186
_refine_ls_number_reflns 1979
_refine_ls_number_restraints 0
_refine_ls_restrained_S_all 1.112
_refine_ls_R_factor_all 0.0599
_refine_ls_R_factor_gt 0.0514
_refine_ls_shift/su_max_lt 0.001
_refine_ls_shift/su_mean 0.000
_refine_ls_structure_factor_coef Fsqd
_refine_ls_weighting_details 'calc w=1/[\s^2^(Fo^2^)+(0.0884P)^2^+0.5522P] where P=(Fo^2^+2Fc^2^)/3'
_refine_ls_weighting_scheme calc
_refine_ls_wR_factor_gt 0.1445
_refine_ls_wR_factor_ref 0.1537
_reflns_number_gt 1721
_reflns_number_total 1979
_reflns_threshold_expression I>2\s(I)
_cod_data_source_file hb5657.cif
_cod_data_source_block I
_cod_database_code 2227548
_cod_database_fobs_code 2227548

loop_
_symmetry_equiv_pos_as_xyz
'x, y, z'
'-x, -y, -z'

loop_
_atom_site_type_symbol
_atom_site_label
_atom_site_fract_x
_atom_site_fract_y
_atom_site_fract_z
_atom_site_U_iso_or_equiv
_atom_site_adp_type
_atom_site_calc_flag
_atom_site_refinement_flags
_atom_site_occupancy
_atom_site_disorder_assembly
_atom_site_disorder_group
S S1 0.15454(10) 0.99553(10) 0.33365(7) 0.0141(3) Uani d . 1 . .
O O1 0.3450(3) 1.0495(3) 0.4227(2) 0.0216(5) Uani d . 1 . .
O O2 0.0561(3) 1.1258(3) 0.3966(2) 0.0184(5) Uani d . 1 . .
O O3 0.1678(3) 0.9584(3) 0.1832(2) 0.0199(5) Uani d . 1 . .
O O4 0.0149(3) 0.8001(3) 0.3345(3) 0.0213(5) Uani d . 1 . .
N N1 0.5709(4) 0.3044(3) 0.6749(3) 0.0153(5) Uani d . 1 . .
N N2 0.7421(5) 0.4421(4) 0.4025(3) 0.0341(8) Uani d . 1 . .
C C1 0.5498(4) 0.2853(4) 0.8046(3) 0.0146(6) Uani d . 1 . .
C C2 0.3903(4) 0.1311(4) 0.8119(3) 0.0171(6) Uani d . 1 . .
C C3 0.3736(5) 0.1152(4) 0.9439(3) 0.0176(6) Uani d . 1 . .
C C4 0.5161(4) 0.2496(4) 1.0697(3) 0.0178(7) Uani d . 1 . .
C C5 0.6693(4) 0.3999(4) 1.0632(3) 0.0157(6) Uani d . 1 . .
C C6 0.6915(4) 0.4236(4) 0.9298(3) 0.0151(6) Uani d . 1 . .
C C7 0.8438(4) 0.5775(4) 0.9151(3) 0.0161(6) Uani d . 1 . .
C C8 0.8587(4) 0.5909(4) 0.7818(3) 0.0164(6) Uani d . 1 . .
C C9 0.7188(4) 0.4485(4) 0.6622(3) 0.0171(6) Uani d . 1 . .
C C10 0.7297(5) 0.4459(4) 0.5172(3) 0.0224(7) Uani d . 1 . .
H H2A 0.305(5) 0.040(5) 0.730(4) 0.017(8) Uiso d . 1 . .
H H3A 0.266(5) 0.008(5) 0.947(4) 0.018(8) Uiso d . 1 . .
H H4A 0.493(5) 0.226(5) 1.157(4) 0.025(9) Uiso d . 1 . .
H H5A 0.767(4) 0.498(4) 1.148(3) 0.008(7) Uiso d . 1 . .
H H7A 0.933(5) 0.672(5) 0.999(4) 0.016(8) Uiso d . 1 . .
H H8A 0.964(5) 0.696(5) 0.767(4) 0.015(8) Uiso d . 1 . .
H H1N1 0.474(6) 0.211(6) 0.589(5) 0.045(11) Uiso d . 1 . .
H H1O4 -0.005(7) 0.814(7) 0.402(5) 0.040(14) Uiso d . 1 . .

loop_
_atom_site_aniso_label
_atom_site_aniso_U_11
_atom_site_aniso_U_22
_atom_site_aniso_U_33
_atom_site_aniso_U_12
_atom_site_aniso_U_13
_atom_site_aniso_U_23
S1 0.0155(4) 0.0150(4) 0.0056(4) 0.0016(3) -0.0029(3) 0.0015(3)
O1 0.0213(11) 0.0246(12) 0.0092(10) 0.0065(9) -0.0058(8) -0.0016(9)
O2 0.0221(11) 0.0209(11) 0.0133(10) 0.0093(9) 0.0018(8) 0.0069(9)
O3 0.0229(11) 0.0231(12) 0.0058(10) 0.0025(9) 0.0009(8) 0.0031(9)
O4 0.0286(13) 0.0204(12) 0.0079(11) 0.0045(10) 0.0005(9) 0.0028(10)
N1 0.0176(13) 0.0158(13) 0.0088(12) 0.0046(10) -0.0020(10) 0.0025(10)
N2 0.0415(18) 0.0289(16) 0.0134(14) -0.0059(14) -0.0036(12) 0.0070(12)
C1 0.0183(15) 0.0194(15) 0.0080(13) 0.0100(12) 0.0014(11) 0.0047(12)
C2 0.0155(14) 0.0167(15) 0.0130(15) 0.0041(12) -0.0030(12) 0.0013(12)
C3 0.0175(15) 0.0185(16) 0.0148(15) 0.0047(13) -0.0003(12) 0.0066(13)
C4 0.0218(16) 0.0229(16) 0.0113(15) 0.0116(13) 0.0031(12) 0.0063(13)
C5 0.0183(15) 0.0199(15) 0.0079(14) 0.0094(13) -0.0005(11) 0.0023(12)
C6 0.0159(14) 0.0145(15) 0.0122(14) 0.0051(12) -0.0019(11) 0.0030(12)
C7 0.0197(15) 0.0157(15) 0.0093(14) 0.0073(12) -0.0016(12) 0.0004(12)
C8 0.0154(14) 0.0162(15) 0.0134(14) 0.0033(12) -0.0013(11) 0.0039(12)
C9 0.0209(15) 0.0182(15) 0.0113(14) 0.0069(12) 0.0007(11) 0.0055(12)
C10 0.0259(17) 0.0183(16) 0.0134(16) 0.0001(13) -0.0026(12) 0.0040(13)

loop_
_atom_type_symbol
_atom_type_description
_atom_type_scat_dispersion_real
_atom_type_scat_dispersion_imag
_atom_type_scat_source
C C 0.0033 0.0016 'International Tables Vol C Tables 4.2.6.8 and 6.1.1.4'
H H 0.0000 0.0000 'International Tables Vol C Tables 4.2.6.8 and 6.1.1.4'
N N 0.0061 0.0033 'International Tables Vol C Tables 4.2.6.8 and 6.1.1.4'
O O 0.0106 0.0060 'International Tables Vol C Tables 4.2.6.8 and 6.1.1.4'
S S 0.1246 0.1234 'International Tables Vol C Tables 4.2.6.8 and 6.1.1.4'

loop_
_geom_angle_atom_site_label_1
_geom_angle_atom_site_label_2
_geom_angle_atom_site_label_3
_geom_angle_site_symmetry_1
_geom_angle_site_symmetry_3
_geom_angle
_geom_angle_publ_flag
O3 S1 O1 . . 113.75(13) ?
O3 S1 O2 . . 113.56(12) ?
O1 S1 O2 . . 111.77(12) ?
O3 S1 O4 . . 104.10(13) ?
O1 S1 O4 . . 105.98(13) ?
O2 S1 O4 . . 106.81(13) ?
S1 O4 H1O4 . . 108(4) ?
C9 N1 C1 . . 122.0(2) ?
C9 N1 H1N1 . . 119(3) ?
C1 N1 H1N1 . . 119(3) ?
N1 C1 C2 . . 119.6(3) ?
N1 C1 C6 . . 118.8(3) ?
C2 C1 C6 . . 121.7(3) ?
C3 C2 C1 . . 118.2(3) ?
C3 C2 H2A . . 121(2) ?
C1 C2 H2A . . 121(2) ?
C2 C3 C4 . . 121.0(3) ?
C2 C3 H3A . . 117(2) ?
C4 C3 H3A . . 121(2) ?
C5 C4 C3 . . 120.9(3) ?
C5 C4 H4A . . 124(2) ?
C3 C4 H4A . . 115(2) ?
C4 C5 C6 . . 120.2(3) ?
C4 C5 H5A . . 123.1(17) ?
C6 C5 H5A . . 116.7(17) ?
C7 C6 C5 . . 123.5(3) ?
C7 C6 C1 . . 118.5(3) ?
C5 C6 C1 . . 118.0(3) ?
C8 C7 C6 . . 120.6(3) ?
C8 C7 H7A . . 121(2) ?
C6 C7 H7A . . 118(2) ?
C7 C8 C9 . . 118.4(3) ?
C7 C8 H8A . . 122.8(19) ?
C9 C8 H8A . . 118.8(19) ?
N1 C9 C8 . . 121.7(3) ?
N1 C9 C10 . . 116.2(3) ?
C8 C9 C10 . . 122.1(3) ?
N2 C10 C9 . . 178.2(4) ?

loop_
_geom_bond_atom_site_label_1
_geom_bond_atom_site_label_2
_geom_bond_site_symmetry_2
_geom_bond_distance
_geom_bond_publ_flag
S1 O3 . 1.438(2) ?
S1 O1 . 1.457(2) ?
S1 O2 . 1.460(2) ?
S1 O4 . 1.570(2) ?
O4 H1O4 . 0.67(5) ?
N1 C9 . 1.333(4) ?
N1 C1 . 1.365(4) ?
N1 H1N1 . 0.98(5) ?
N2 C10 . 1.142(4) ?
C1 C2 . 1.404(4) ?
C1 C6 . 1.426(4) ?
C2 C3 . 1.375(4) ?
C2 H2A . 0.91(3) ?
C3 C4 . 1.425(4) ?
C3 H3A . 0.96(3) ?
C4 C5 . 1.358(4) ?
C4 H4A . 0.96(4) ?
C5 C6 . 1.418(4) ?
C5 H5A . 0.98(3) ?
C6 C7 . 1.408(4) ?
C7 C8 . 1.378(4) ?
C7 H7A . 0.95(4) ?
C8 C9 . 1.398(4) ?
C8 H8A . 0.99(3) ?
C9 C10 . 1.446(4) ?

loop_
_geom_hbond_atom_site_label_D
_geom_hbond_atom_site_label_H
_geom_hbond_atom_site_label_A
_geom_hbond_site_symmetry_A
_geom_hbond_distance_DH
_geom_hbond_distance_HA
_geom_hbond_distance_DA
_geom_hbond_angle_DHA
_geom_hbond_publ_flag
N1 H1N1 O1 1_545 0.98(5) 1.71(5) 2.669(3) 169(4) yes
O4 H1O4 O2 2_576 0.67(5) 1.97(5) 2.641(3) 176(7) yes
C2 H2A O2 2_566 0.91(4) 2.53(4) 3.320(4) 145(3) yes
C5 H5A O4 1_656 0.98(3) 2.52(3) 3.475(4) 166(3) yes
C7 H7A O3 1_656 0.94(4) 2.41(4) 3.338(4) 167(3) yes
C8 H8A O2 2_676 0.99(4) 2.59(4) 3.309(4) 130(3) yes

loop_
_geom_torsion_atom_site_label_1
_geom_torsion_atom_site_label_2
_geom_torsion_atom_site_label_3
_geom_torsion_atom_site_label_4
_geom_torsion_site_symmetry_1
_geom_torsion_site_symmetry_2
_geom_torsion_site_symmetry_3
_geom_torsion_site_symmetry_4
_geom_torsion
_geom_torsion_publ_flag
C9 N1 C1 C2 . . . . 179.6(3) ?
C9 N1 C1 C6 . . . . -0.5(4) ?
N1 C1 C2 C3 . . . . 179.7(3) ?
C6 C1 C2 C3 . . . . -0.3(4) ?
C1 C2 C3 C4 . . . . -1.1(5) ?
C2 C3 C4 C5 . . . . 1.8(5) ?
C3 C4 C5 C6 . . . . -1.1(4) ?
C4 C5 C6 C7 . . . . 178.7(3) ?
C4 C5 C6 C1 . . . . -0.3(4) ?
N1 C1 C6 C7 . . . . 2.0(4) ?
C2 C1 C6 C7 . . . . -178.0(3) ?
N1 C1 C6 C5 . . . . -179.0(2) ?
C2 C1 C6 C5 . . . . 1.0(4) ?
C5 C6 C7 C8 . . . . 179.2(3) ?
C1 C6 C7 C8 . . . . -1.9(4) ?
C6 C7 C8 C9 . . . . 0.2(4) ?
C1 N1 C9 C8 . . . . -1.4(4) ?
C1 N1 C9 C10 . . . . 176.8(3) ?
C7 C8 C9 N1 . . . . 1.5(5) ?
C7 C8 C9 C10 . . . . -176.6(3) ?

loop_
_cod_related_entry_id
_cod_related_entry_database
_cod_related_entry_code
1 ChemSpider 30656240
